data_9001318
loop_
_publ_author_name
'Tyrna, P. L.'
'Guggenheim, S.'

_publ_section_title
;
 The crystal structure of norrishite, KLiMn2Si4O12: An oxygen-rich mica
;
_journal_name_full 'American Mineralogist'
_journal_page_first 266
_journal_page_last 271
_journal_volume 76
_journal_year 1991
_chemical_formula_sum 'K Li Mn2 O12 Si4'
_chemical_name_mineral Norrishite
_space_group_IT_number 12
_symmetry_space_group_name_Hall '-C 2y'
_symmetry_space_group_name_H-M 'C 1 2/m 1'
_cell_angle_alpha 90
_cell_angle_beta 98.22
_cell_angle_gamma 90
_cell_length_a 5.289
_cell_length_b 8.914
_cell_length_c 10.062
_cell_formula_units_Z 2
_cell_volume 469.511
_database_code_amcsd 0001348
_exptl_crystal_density_diffrn 3.256
_cod_original_formula_sum 'K Li Mn2 Si4 O12'
_cod_database_code 9001318

loop_
_space_group_symop_operation_xyz
x,y,z
1/2+x,1/2+y,z
x,-y,z
1/2+x,1/2-y,z
-x,y,-z
1/2-x,1/2+y,-z
-x,-y,-z
1/2-x,1/2-y,-z

loop_
_atom_site_aniso_label
_atom_site_aniso_U_11
_atom_site_aniso_U_22
_atom_site_aniso_U_33
_atom_site_aniso_U_12
_atom_site_aniso_U_13
_atom_site_aniso_U_23
K 0.02360 0.02013 0.03869 0.00000 0.00528 0.00000
Li1 0.01249 0.01610 0.02010 0.00000 0.00528 0.00000
Mn2 0.00541 0.00443 0.01909 0.00000 0.00291 0.00000
Si 0.00611 0.00483 0.02010 0.00000 0.00211 0.00000
O1 0.01388 0.00765 0.02512 0.00000 0.00264 0.00000
O2 0.00972 0.01610 0.02060 -0.00591 0.00158 0.00045
O3 0.00694 0.00564 0.02211 0.00047 0.00396 -0.00090
O4 0.01249 0.00604 0.02512 0.00000 0.00528 0.00000

loop_
_atom_site_label
_atom_site_fract_x
_atom_site_fract_y
_atom_site_fract_z
K 0.00000 0.50000 0.00000
Li1 0.00000 0.00000 0.50000
Mn2 0.00000 0.34720 0.50000
Si 0.06290 0.17070 0.22700
O1 0.04500 0.00000 0.16700
O2 0.29700 0.24860 0.16150
O3 0.10800 0.17870 0.38530
O4 0.10900 0.50000 0.39600

loop_
_cod_related_entry_id
_cod_related_entry_database
_cod_related_entry_code
1 AMCSD 0001348
